data_7206124
loop_
_publ_author_name
'Pang, Yu'
'Tian, Dan'
'Zhu, Xiao-Fei'
'Luo, Yu-Hui'
'Zheng, Xiang'
'Zhang, Hong'

_publ_section_title
;
 Copper(ii) and nickel(ii) coordination polymers assembled from
 2,4-dibenzoylisophthalic acid and different N-donor co-ligands:
 syntheses, crystal structures, and magnetic properties
;
_journal_issue 16
_journal_name_full CrystEngComm
_journal_page_first 5142
_journal_paper_doi 10.1039/c0ce00839g
_journal_volume 13
_journal_year 2011
_chemical_formula_moiety 'C32 H30 Cu N6 O7, H2 O'
_chemical_formula_sum 'C32 H32 Cu N6 O8'
_chemical_formula_weight 692.19
_chemical_melting_point ?
_chemical_name_systematic
;
?
;
_space_group_IT_number 14
_symmetry_cell_setting monoclinic
_symmetry_space_group_name_Hall '-P 2yn'
_symmetry_space_group_name_H-M 'P 1 21/n 1'
_atom_sites_solution_hydrogens geom
_atom_sites_solution_primary direct
_atom_sites_solution_secondary difmap
_audit_creation_method SHELXL-97
_cell_angle_alpha 90.00
_cell_angle_beta 100.048(2)
_cell_angle_gamma 90.00
_cell_formula_units_Z 4
_cell_length_a 8.4874(12)
_cell_length_b 17.602(2)
_cell_length_c 21.025(3)
_cell_measurement_reflns_used 4007
_cell_measurement_temperature 293(2)
_cell_measurement_theta_max 25.00
_cell_measurement_theta_min 1.52
_cell_volume 3092.9(7)
_computing_cell_refinement 'SMART (Bruker, 2002)'
_computing_data_collection 'SMART (Bruker, 2002)'
_computing_data_reduction 'SMART (Bruker, 2002)'
_computing_molecular_graphics 'DIAMOND (Brandenburg, 1999)'
_computing_publication_material 'Bruker SHELXTL'
_computing_structure_refinement 'SHELXL-97 (Sheldrick, 1997)'
_computing_structure_solution 'SHELXS-97 (Sheldrick, 1990)'
_diffrn_ambient_temperature 293(2)
_diffrn_measured_fraction_theta_full 0.996
_diffrn_measured_fraction_theta_max 0.996
_diffrn_radiation_monochromator graphite
_diffrn_radiation_source 'fine-focus sealed tube'
_diffrn_radiation_type MoK\a
_diffrn_radiation_wavelength 0.71073
_diffrn_reflns_av_R_equivalents 0.0451
_diffrn_reflns_av_sigmaI/netI 0.0550
_diffrn_reflns_limit_h_max 10
_diffrn_reflns_limit_h_min -9
_diffrn_reflns_limit_k_max 20
_diffrn_reflns_limit_k_min -18
_diffrn_reflns_limit_l_max 24
_diffrn_reflns_limit_l_min -25
_diffrn_reflns_number 15361
_diffrn_reflns_theta_full 25.00
_diffrn_reflns_theta_max 25.00
_diffrn_reflns_theta_min 1.52
_exptl_absorpt_coefficient_mu 0.769
_exptl_absorpt_correction_T_max 0.912
_exptl_absorpt_correction_T_min 0.855
_exptl_absorpt_correction_type multi-scan
_exptl_absorpt_process_details 'SADABS (Sheldrick, 1996)'
_exptl_crystal_colour blue
_exptl_crystal_density_diffrn 1.487
_exptl_crystal_density_method 'not measured'
_exptl_crystal_description needle
_exptl_crystal_F_000 1436
_exptl_crystal_size_max 0.3
_exptl_crystal_size_mid 0.17
_exptl_crystal_size_min 0.12
_refine_diff_density_max 0.542
_refine_diff_density_min -0.352
_refine_diff_density_rms 0.057
_refine_ls_extinction_method none
_refine_ls_goodness_of_fit_ref 1.021
_refine_ls_hydrogen_treatment mixed
_refine_ls_matrix_type full
_refine_ls_number_parameters 440
_refine_ls_number_reflns 5423
_refine_ls_number_restraints 0
_refine_ls_restrained_S_all 1.021
_refine_ls_R_factor_all 0.0654
_refine_ls_R_factor_gt 0.0410
_refine_ls_shift/su_max 0.001
_refine_ls_shift/su_mean 0.000
_refine_ls_structure_factor_coef Fsqd
_refine_ls_weighting_details 'calc w=1/[\s^2^(Fo^2^)+(0.0428P)^2^+1.3554P] where P=(Fo^2^+2Fc^2^)/3'
_refine_ls_weighting_scheme calc
_refine_ls_wR_factor_gt 0.0908
_refine_ls_wR_factor_ref 0.1006
_reflns_number_gt 4007
_reflns_number_total 5443
_reflns_threshold_expression >2sigma(I)
_cod_data_source_file c0ce00839g.txt
_cod_data_source_block complex4
_cod_depositor_comments
;
The following automatic conversions were performed:

'_chemical_melting_point' value 'not measured' was changed to '?' -
the value is undefined or not given.

'_symmetry_cell_setting' value
'Monoclinic' changed to 'monoclinic' according to
/home/saulius/struct/CIF-dictionaries/cif_core.dic dictionary named
'cif_core.dic' version 2.4.1 from
2010-06-29.

'_exptl_absorpt_correction_type' value 'MULTI-SCAN'
changed to 'multi-scan' according to
/home/saulius/struct/CIF-dictionaries/cif_core.dic dictionary named
'cif_core.dic' version 2.4.1 from 2010-06-29.

Automatic conversion script
Id: cif_fix_values 1715 2011-07-08 13:25:40Z adriana 
;
_cod_original_sg_symbol_H-M P2(1)/n
_cod_original_formula_sum 'C32 H32 Cu N6 O8 '
_cod_database_code 7206124

loop_
_symmetry_equiv_pos_as_xyz
'x, y, z'
'-x+1/2, y+1/2, -z+1/2'
'-x, -y, -z'
'x-1/2, -y-1/2, z-1/2'

loop_
_atom_site_label
_atom_site_type_symbol
_atom_site_fract_x
_atom_site_fract_y
_atom_site_fract_z
_atom_site_U_iso_or_equiv
_atom_site_adp_type
_atom_site_occupancy
_atom_site_symmetry_multiplicity
_atom_site_calc_flag
_atom_site_refinement_flags
_atom_site_disorder_assembly
_atom_site_disorder_group
C1 C 0.0785(4) 0.27736(18) 0.73133(13) 0.0328(7) Uani 1 1 d . . .
C2 C 0.0177(3) 0.30766(16) 0.66413(12) 0.0277(6) Uani 1 1 d . . .
C3 C -0.0491(3) 0.25785(16) 0.61537(13) 0.0289(6) Uani 1 1 d . . .
H3 H -0.0485 0.2061 0.6243 0.035 Uiso 1 1 calc R . .
C4 C -0.1167(3) 0.28257(15) 0.55391(12) 0.0257(6) Uani 1 1 d . . .
C5 C -0.1195(3) 0.36084(16) 0.54155(12) 0.0284(7) Uani 1 1 d . . .
C6 C -0.0467(3) 0.41061(16) 0.58881(13) 0.0317(7) Uani 1 1 d . . .
H6 H -0.0441 0.4622 0.5796 0.038 Uiso 1 1 calc R . .
C7 C 0.0224(3) 0.38476(16) 0.64976(13) 0.0292(6) Uani 1 1 d . . .
C8 C -0.1803(3) 0.22644(17) 0.50160(13) 0.0297(7) Uani 1 1 d . . .
C9 C -0.2073(4) 0.39560(16) 0.47924(13) 0.0332(7) Uani 1 1 d . . .
C10 C -0.3848(4) 0.39769(16) 0.47046(13) 0.0329(7) Uani 1 1 d . . .
C11 C -0.4734(4) 0.4187(2) 0.41184(15) 0.0508(9) Uani 1 1 d . . .
H11 H -0.4217 0.4306 0.3776 0.061 Uiso 1 1 calc R . .
C12 C -0.6392(5) 0.4225(2) 0.40341(19) 0.0630(11) Uani 1 1 d . . .
H12 H -0.6974 0.4368 0.3636 0.076 Uiso 1 1 calc R . .
C13 C -0.7173(5) 0.4055(2) 0.45274(19) 0.0557(10) Uani 1 1 d . . .
H13 H -0.8285 0.4073 0.4466 0.067 Uiso 1 1 calc R . .
C14 C -0.6315(5) 0.3857(2) 0.51125(18) 0.0623(11) Uani 1 1 d . . .
H14 H -0.6842 0.3747 0.5454 0.075 Uiso 1 1 calc R . .
C15 C -0.4667(4) 0.3819(2) 0.52027(15) 0.0507(9) Uani 1 1 d . . .
H15 H -0.4097 0.3686 0.5606 0.061 Uiso 1 1 calc R . .
C16 C 0.0981(4) 0.44477(17) 0.69677(14) 0.0348(7) Uani 1 1 d . . .
C17 C 0.2744(4) 0.45200(17) 0.71033(13) 0.0350(7) Uani 1 1 d . . .
C18 C 0.3728(4) 0.4030(2) 0.68402(15) 0.0458(8) Uani 1 1 d . . .
H18 H 0.3282 0.3632 0.6578 0.055 Uiso 1 1 calc R . .
C19 C 0.5367(4) 0.4125(2) 0.69633(18) 0.0587(10) Uani 1 1 d . . .
H19 H 0.6023 0.3796 0.6782 0.070 Uiso 1 1 calc R . .
C20 C 0.6024(5) 0.4712(3) 0.73568(19) 0.0673(12) Uani 1 1 d . . .
H20 H 0.7128 0.4775 0.7445 0.081 Uiso 1 1 calc R . .
C21 C 0.5070(5) 0.5199(2) 0.76170(18) 0.0640(11) Uani 1 1 d . . .
H21 H 0.5522 0.5596 0.7879 0.077 Uiso 1 1 calc R . .
C22 C 0.3440(4) 0.51060(19) 0.74938(15) 0.0483(9) Uani 1 1 d . . .
H22 H 0.2795 0.5441 0.7675 0.058 Uiso 1 1 calc R . .
C23 C 0.5268(4) 0.3087(2) 0.82341(17) 0.0518(9) Uani 1 1 d . . .
H23 H 0.5286 0.3599 0.8343 0.062 Uiso 1 1 calc R . .
C24 C 0.4533(4) 0.1962(2) 0.81205(17) 0.0508(9) Uani 1 1 d . . .
H24 H 0.3980 0.1507 0.8127 0.061 Uiso 1 1 calc R . .
C25 C 0.6714(5) 0.1515(2) 0.75325(19) 0.0604(11) Uani 1 1 d . . .
H25A H 0.6416 0.0999 0.7622 0.072 Uiso 1 1 calc R . .
H25B H 0.7858 0.1567 0.7676 0.072 Uiso 1 1 calc R . .
C26 C 0.6320(5) 0.1659(2) 0.68204(18) 0.0588(10) Uani 1 1 d . . .
H26A H 0.7061 0.1376 0.6608 0.071 Uiso 1 1 calc R . .
H26B H 0.6472 0.2194 0.6741 0.071 Uiso 1 1 calc R . .
C27 C 0.4634(5) 0.1439(3) 0.65250(19) 0.0764(13) Uani 1 1 d . . .
H27A H 0.4504 0.0897 0.6583 0.092 Uiso 1 1 calc R . .
H27B H 0.3898 0.1698 0.6756 0.092 Uiso 1 1 calc R . .
C28 C 0.4206(5) 0.1616(3) 0.5843(2) 0.0856(15) Uani 1 1 d . . .
H28A H 0.5039 0.1422 0.5625 0.103 Uiso 1 1 calc R . .
H28B H 0.4189 0.2164 0.5795 0.103 Uiso 1 1 calc R . .
C31 C -0.0603(4) 0.3964(2) 0.87622(17) 0.0498(9) Uani 1 1 d . . .
H31 H -0.0293 0.4314 0.8476 0.060 Uiso 1 1 calc R . .
C32 C -0.0697(4) 0.2966(2) 0.92949(15) 0.0437(8) Uani 1 1 d . . .
H32 H -0.0500 0.2484 0.9473 0.052 Uiso 1 1 calc R . .
C30 C -0.2958(5) 0.3324(3) 0.98634(18) 0.0687(12) Uani 1 1 d . . .
H30A H -0.3104 0.2785 0.9928 0.082 Uiso 1 1 calc R . .
H30B H -0.3986 0.3537 0.9673 0.082 Uiso 1 1 calc R . .
C29 C -0.2387(5) 0.3695(3) 1.05038(19) 0.0758(13) Uani 1 1 d . . .
H29A H -0.3181 0.3621 1.0778 0.091 Uiso 1 1 calc R . .
H29B H -0.2283 0.4238 1.0439 0.091 Uiso 1 1 calc R . .
Cu1 Cu 0.20973(4) 0.29481(2) 0.861135(15) 0.02858(12) Uani 1 1 d . . .
N1 N 0.4094(3) 0.26111(15) 0.83381(11) 0.0357(6) Uani 1 1 d . . .
N2 N 0.6379(4) 0.27671(18) 0.79670(16) 0.0583(8) Uani 1 1 d . . .
N3 N 0.5869(3) 0.20473(16) 0.78911(13) 0.0417(6) Uani 1 1 d . . .
N4 N 0.0108(3) 0.32825(15) 0.88822(11) 0.0361(6) Uani 1 1 d . . .
N5 N -0.1821(3) 0.34317(17) 0.94169(13) 0.0497(8) Uani 1 1 d . . .
N6 N -0.1765(4) 0.40910(17) 0.90821(15) 0.0557(8) Uani 1 1 d . . .
O1 O 0.1252(2) 0.32867(11) 0.77352(8) 0.0338(5) Uani 1 1 d . . .
O2 O 0.0812(3) 0.20913(13) 0.74192(11) 0.0589(7) Uani 1 1 d . . .
O3 O -0.1854(3) 0.15811(12) 0.51513(10) 0.0475(6) Uani 1 1 d . . .
O4 O -0.2207(2) 0.25525(11) 0.44587(8) 0.0324(5) Uani 1 1 d . . .
O5 O -0.1342(3) 0.42573(13) 0.44131(10) 0.0493(6) Uani 1 1 d . . .
O6 O 0.0121(3) 0.49030(14) 0.71755(12) 0.0591(7) Uani 1 1 d . . .
O1W O 0.3111(4) 0.42015(19) 0.89922(15) 0.0575(8) Uani 1 1 d . . .
O2W O 0.5759(4) 0.5235(2) 0.91876(19) 0.0804(10) Uani 1 1 d . . .
H1WA H 0.366(5) 0.452(2) 0.9001(19) 0.062(16) Uiso 1 1 d . . .
H2WA H 0.655(6) 0.502(3) 0.916(2) 0.094(19) Uiso 1 1 d . . .
H1WB H 0.318(6) 0.412(3) 0.935(2) 0.095(19) Uiso 1 1 d . . .
H2WB H 0.614(9) 0.558(4) 0.945(3) 0.18(3) Uiso 1 1 d . . .

loop_
_atom_site_aniso_label
_atom_site_aniso_U_11
_atom_site_aniso_U_22
_atom_site_aniso_U_33
_atom_site_aniso_U_23
_atom_site_aniso_U_13
_atom_site_aniso_U_12
C1 0.0308(18) 0.040(2) 0.0249(15) 0.0056(13) -0.0021(13) 0.0007(14)
C2 0.0246(16) 0.0363(17) 0.0207(14) 0.0019(12) -0.0007(12) 0.0023(13)
C3 0.0327(18) 0.0266(15) 0.0264(15) 0.0029(12) 0.0028(13) -0.0004(13)
C4 0.0250(16) 0.0306(17) 0.0202(13) 0.0016(11) 0.0004(11) -0.0015(12)
C5 0.0254(17) 0.0377(17) 0.0202(14) 0.0011(12) -0.0017(12) -0.0046(13)
C6 0.0326(18) 0.0294(16) 0.0302(16) 0.0045(12) -0.0030(13) -0.0014(13)
C7 0.0245(16) 0.0361(17) 0.0252(14) -0.0043(12) -0.0007(12) -0.0008(13)
C8 0.0254(17) 0.0382(18) 0.0249(15) -0.0024(13) 0.0026(12) -0.0037(13)
C9 0.0385(19) 0.0328(17) 0.0247(15) 0.0016(13) -0.0049(13) -0.0032(14)
C10 0.0356(19) 0.0302(16) 0.0289(15) 0.0023(12) -0.0050(13) -0.0014(14)
C11 0.046(2) 0.066(2) 0.0358(18) 0.0161(16) -0.0055(16) -0.0079(18)
C12 0.044(3) 0.080(3) 0.056(2) 0.018(2) -0.0171(19) -0.001(2)
C13 0.037(2) 0.055(2) 0.073(3) 0.000(2) 0.0003(19) 0.0081(18)
C14 0.047(3) 0.089(3) 0.053(2) -0.001(2) 0.0152(19) 0.015(2)
C15 0.043(2) 0.075(3) 0.0317(18) 0.0001(17) 0.0006(15) 0.0123(19)
C16 0.040(2) 0.0325(17) 0.0279(16) -0.0013(13) -0.0041(14) 0.0027(15)
C17 0.0352(19) 0.0406(18) 0.0265(15) 0.0008(13) -0.0020(13) -0.0063(15)
C18 0.036(2) 0.057(2) 0.0411(19) -0.0007(16) 0.0002(15) -0.0039(17)
C19 0.038(2) 0.078(3) 0.061(2) 0.017(2) 0.0108(19) 0.004(2)
C20 0.038(2) 0.096(3) 0.060(3) 0.034(2) -0.014(2) -0.027(2)
C21 0.061(3) 0.076(3) 0.048(2) 0.002(2) -0.010(2) -0.035(2)
C22 0.054(2) 0.049(2) 0.0389(18) -0.0039(16) -0.0017(17) -0.0162(18)
C23 0.042(2) 0.054(2) 0.062(2) -0.0050(18) 0.0188(19) 0.0009(18)
C24 0.047(2) 0.046(2) 0.063(2) 0.0011(18) 0.0195(19) -0.0055(17)
C25 0.051(3) 0.059(2) 0.076(3) 0.002(2) 0.024(2) 0.0135(19)
C26 0.051(3) 0.068(3) 0.063(3) -0.009(2) 0.025(2) 0.006(2)
C27 0.067(3) 0.104(4) 0.061(3) -0.010(2) 0.022(2) 0.004(3)
C28 0.063(3) 0.142(4) 0.057(3) 0.001(3) 0.026(2) -0.008(3)
C31 0.046(2) 0.052(2) 0.053(2) 0.0120(17) 0.0149(18) 0.0100(18)
C32 0.039(2) 0.053(2) 0.0409(18) 0.0077(16) 0.0121(15) 0.0085(17)
C30 0.046(3) 0.106(3) 0.062(3) 0.011(2) 0.032(2) 0.013(2)
C29 0.058(3) 0.120(4) 0.056(3) 0.009(2) 0.027(2) 0.019(3)
Cu1 0.0258(2) 0.0415(2) 0.01733(17) 0.00195(15) 0.00093(13) 0.00302(17)
N1 0.0322(16) 0.0471(16) 0.0277(13) 0.0015(11) 0.0050(11) 0.0010(13)
N2 0.048(2) 0.058(2) 0.072(2) -0.0081(16) 0.0209(17) -0.0059(16)
N3 0.0352(16) 0.0456(17) 0.0470(16) -0.0004(13) 0.0147(13) 0.0046(14)
N4 0.0316(15) 0.0497(16) 0.0273(13) 0.0057(12) 0.0060(11) 0.0051(13)
N5 0.0347(17) 0.072(2) 0.0456(17) 0.0085(15) 0.0150(13) 0.0125(15)
N6 0.049(2) 0.0567(19) 0.065(2) 0.0086(16) 0.0188(16) 0.0170(15)
O1 0.0366(13) 0.0442(12) 0.0183(10) 0.0002(9) -0.0016(9) 0.0011(10)
O2 0.083(2) 0.0440(15) 0.0381(13) 0.0113(11) -0.0208(12) -0.0064(13)
O3 0.0726(18) 0.0316(13) 0.0334(12) -0.0003(10) -0.0046(11) -0.0079(11)
O4 0.0387(13) 0.0375(12) 0.0185(10) -0.0019(8) -0.0015(9) -0.0034(10)
O5 0.0444(15) 0.0613(15) 0.0387(13) 0.0202(11) -0.0025(11) -0.0151(12)
O6 0.0450(16) 0.0614(16) 0.0663(16) -0.0305(13) -0.0036(12) 0.0140(13)
O1W 0.070(2) 0.0535(18) 0.0472(18) -0.0021(14) 0.0055(15) -0.0164(16)
O2W 0.055(2) 0.073(2) 0.112(3) -0.034(2) 0.0099(19) 0.0040(18)

loop_
_atom_type_symbol
_atom_type_description
_atom_type_scat_dispersion_real
_atom_type_scat_dispersion_imag
_atom_type_scat_source
C C 0.0033 0.0016 'International Tables Vol C Tables 4.2.6.8 and 6.1.1.4'
H H 0.0000 0.0000 'International Tables Vol C Tables 4.2.6.8 and 6.1.1.4'
N N 0.0061 0.0033 'International Tables Vol C Tables 4.2.6.8 and 6.1.1.4'
O O 0.0106 0.0060 'International Tables Vol C Tables 4.2.6.8 and 6.1.1.4'
Cu Cu 0.3201 1.2651 'International Tables Vol C Tables 4.2.6.8 and 6.1.1.4'

loop_
_geom_angle_atom_site_label_1
_geom_angle_atom_site_label_2
_geom_angle_atom_site_label_3
_geom_angle
_geom_angle_site_symmetry_1
_geom_angle_site_symmetry_3
_geom_angle_publ_flag
O2 C1 O1 125.0(3) . . ?
O2 C1 C2 120.6(3) . . ?
O1 C1 C2 114.3(3) . . ?
C7 C2 C3 118.5(2) . . ?
C7 C2 C1 121.9(2) . . ?
C3 C2 C1 119.6(3) . . ?
C4 C3 C2 122.5(3) . . ?
C4 C3 H3 118.8 . . ?
C2 C3 H3 118.8 . . ?
C3 C4 C5 118.1(2) . . ?
C3 C4 C8 120.7(2) . . ?
C5 C4 C8 121.1(2) . . ?
C6 C5 C4 119.8(2) . . ?
C6 C5 C9 117.0(3) . . ?
C4 C5 C9 123.1(2) . . ?
C5 C6 C7 121.2(3) . . ?
C5 C6 H6 119.4 . . ?
C7 C6 H6 119.4 . . ?
C6 C7 C2 119.7(3) . . ?
C6 C7 C16 115.9(3) . . ?
C2 C7 C16 124.3(2) . . ?
O3 C8 O4 125.9(3) . . ?
O3 C8 C4 119.5(2) . . ?
O4 C8 C4 114.6(2) . . ?
O5 C9 C10 122.1(3) . . ?
O5 C9 C5 120.8(3) . . ?
C10 C9 C5 116.9(2) . . ?
C11 C10 C15 117.6(3) . . ?
C11 C10 C9 120.1(3) . . ?
C15 C10 C9 122.3(3) . . ?
C10 C11 C12 120.6(3) . . ?
C10 C11 H11 119.7 . . ?
C12 C11 H11 119.7 . . ?
C13 C12 C11 120.7(3) . . ?
C13 C12 H12 119.6 . . ?
C11 C12 H12 119.6 . . ?
C12 C13 C14 119.4(4) . . ?
C12 C13 H13 120.3 . . ?
C14 C13 H13 120.3 . . ?
C13 C14 C15 120.4(4) . . ?
C13 C14 H14 119.8 . . ?
C15 C14 H14 119.8 . . ?
C14 C15 C10 121.2(3) . . ?
C14 C15 H15 119.4 . . ?
C10 C15 H15 119.4 . . ?
O6 C16 C17 121.6(3) . . ?
O6 C16 C7 118.9(3) . . ?
C17 C16 C7 119.1(3) . . ?
C18 C17 C22 118.5(3) . . ?
C18 C17 C16 122.1(3) . . ?
C22 C17 C16 119.4(3) . . ?
C19 C18 C17 120.6(3) . . ?
C19 C18 H18 119.7 . . ?
C17 C18 H18 119.7 . . ?
C20 C19 C18 119.5(4) . . ?
C20 C19 H19 120.2 . . ?
C18 C19 H19 120.2 . . ?
C21 C20 C19 120.5(4) . . ?
C21 C20 H20 119.8 . . ?
C19 C20 H20 119.8 . . ?
C20 C21 C22 120.1(4) . . ?
C20 C21 H21 120.0 . . ?
C22 C21 H21 120.0 . . ?
C21 C22 C17 120.8(4) . . ?
C21 C22 H22 119.6 . . ?
C17 C22 H22 119.6 . . ?
N2 C23 N1 114.3(3) . . ?
N2 C23 H23 122.8 . . ?
N1 C23 H23 122.8 . . ?
N1 C24 N3 110.2(3) . . ?
N1 C24 H24 124.9 . . ?
N3 C24 H24 124.9 . . ?
N3 C25 C26 111.2(3) . . ?
N3 C25 H25A 109.4 . . ?
C26 C25 H25A 109.4 . . ?
N3 C25 H25B 109.4 . . ?
C26 C25 H25B 109.4 . . ?
H25A C25 H25B 108.0 . . ?
C25 C26 C27 113.5(3) . . ?
C25 C26 H26A 108.9 . . ?
C27 C26 H26A 108.9 . . ?
C25 C26 H26B 108.9 . . ?
C27 C26 H26B 108.9 . . ?
H26A C26 H26B 107.7 . . ?
C28 C27 C26 114.1(4) . . ?
C28 C27 H27A 108.7 . . ?
C26 C27 H27A 108.7 . . ?
C28 C27 H27B 108.7 . . ?
C26 C27 H27B 108.7 . . ?
H27A C27 H27B 107.6 . . ?
C27 C28 C29 115.9(4) . 4_665 ?
C27 C28 H28A 108.3 . . ?
C29 C28 H28A 108.3 4_665 . ?
C27 C28 H28B 108.3 . . ?
C29 C28 H28B 108.3 4_665 . ?
H28A C28 H28B 107.4 . . ?
N6 C31 N4 114.2(3) . . ?
N6 C31 H31 122.9 . . ?
N4 C31 H31 122.9 . . ?
N5 C32 N4 109.9(3) . . ?
N5 C32 H32 125.0 . . ?
N4 C32 H32 125.0 . . ?
N5 C30 C29 111.8(3) . . ?
N5 C30 H30A 109.3 . . ?
C29 C30 H30A 109.3 . . ?
N5 C30 H30B 109.3 . . ?
C29 C30 H30B 109.3 . . ?
H30A C30 H30B 107.9 . . ?
C30 C29 C28 112.8(4) . 4_566 ?
C30 C29 H29A 109.0 . . ?
C28 C29 H29A 109.0 4_566 . ?
C30 C29 H29B 109.0 . . ?
C28 C29 H29B 109.0 4_566 . ?
H29A C29 H29B 107.8 . . ?
O1 Cu1 N4 89.38(9) . . ?
O1 Cu1 N1 90.56(9) . . ?
N4 Cu1 N1 179.90(13) . . ?
O1 Cu1 O4 170.90(9) . 4_666 ?
N4 Cu1 O4 90.51(9) . 4_666 ?
N1 Cu1 O4 89.53(9) . 4_666 ?
C24 N1 C23 102.8(3) . . ?
C24 N1 Cu1 132.5(2) . . ?
C23 N1 Cu1 123.9(2) . . ?
C23 N2 N3 102.5(3) . . ?
C24 N3 N2 110.2(3) . . ?
C24 N3 C25 130.2(3) . . ?
N2 N3 C25 119.3(3) . . ?
C32 N4 C31 103.5(3) . . ?
C32 N4 Cu1 129.4(2) . . ?
C31 N4 Cu1 126.3(2) . . ?
C32 N5 N6 109.8(3) . . ?
C32 N5 C30 128.5(3) . . ?
N6 N5 C30 121.7(3) . . ?
C31 N6 N5 102.6(3) . . ?
C1 O1 Cu1 117.24(18) . . ?
C8 O4 Cu1 129.99(18) . 4_565 ?
H1WA O1W H1WB 101(5) . . ?
H2WA O2W H2WB 99(6) . . ?

loop_
_geom_bond_atom_site_label_1
_geom_bond_atom_site_label_2
_geom_bond_distance
_geom_bond_site_symmetry_2
_geom_bond_publ_flag
C1 O2 1.221(3) . ?
C1 O1 1.280(3) . ?
C1 C2 1.514(4) . ?
C2 C7 1.392(4) . ?
C2 C3 1.393(4) . ?
C3 C4 1.389(4) . ?
C3 H3 0.9300 . ?
C4 C5 1.401(4) . ?
C4 C8 1.507(4) . ?
C5 C6 1.387(4) . ?
C5 C9 1.518(4) . ?
C6 C7 1.389(4) . ?
C6 H6 0.9300 . ?
C7 C16 1.511(4) . ?
C8 O3 1.238(3) . ?
C8 O4 1.268(3) . ?
C9 O5 1.215(3) . ?
C9 C10 1.485(4) . ?
C10 C11 1.378(4) . ?
C10 C15 1.383(4) . ?
C11 C12 1.389(5) . ?
C11 H11 0.9300 . ?
C12 C13 1.358(5) . ?
C12 H12 0.9300 . ?
C13 C14 1.361(5) . ?
C13 H13 0.9300 . ?
C14 C15 1.380(5) . ?
C14 H14 0.9300 . ?
C15 H15 0.9300 . ?
C16 O6 1.215(3) . ?
C16 C17 1.479(4) . ?
C17 C18 1.382(4) . ?
C17 C22 1.385(4) . ?
C18 C19 1.380(5) . ?
C18 H18 0.9300 . ?
C19 C20 1.379(6) . ?
C19 H19 0.9300 . ?
C20 C21 1.358(6) . ?
C20 H20 0.9300 . ?
C21 C22 1.372(5) . ?
C21 H21 0.9300 . ?
C22 H22 0.9300 . ?
C23 N2 1.306(4) . ?
C23 N1 1.348(4) . ?
C23 H23 0.9300 . ?
C24 N1 1.308(4) . ?
C24 N3 1.316(4) . ?
C24 H24 0.9300 . ?
C25 N3 1.466(4) . ?
C25 C26 1.498(5) . ?
C25 H25A 0.9700 . ?
C25 H25B 0.9700 . ?
C26 C27 1.508(6) . ?
C26 H26A 0.9700 . ?
C26 H26B 0.9700 . ?
C27 C28 1.450(6) . ?
C27 H27A 0.9700 . ?
C27 H27B 0.9700 . ?
C28 C29 1.517(6) 4_665 ?
C28 H28A 0.9700 . ?
C28 H28B 0.9700 . ?
C31 N6 1.306(4) . ?
C31 N4 1.346(4) . ?
C31 H31 0.9300 . ?
C32 N5 1.317(4) . ?
C32 N4 1.318(4) . ?
C32 H32 0.9300 . ?
C30 N5 1.472(4) . ?
C30 C29 1.499(6) . ?
C30 H30A 0.9700 . ?
C30 H30B 0.9700 . ?
C29 C28 1.517(6) 4_566 ?
C29 H29A 0.9700 . ?
C29 H29B 0.9700 . ?
Cu1 O1 1.9499(18) . ?
Cu1 N4 1.964(2) . ?
Cu1 N1 1.974(3) . ?
Cu1 O4 1.9830(18) 4_666 ?
N2 N3 1.339(4) . ?
N5 N6 1.362(4) . ?
O4 Cu1 1.9830(18) 4_565 ?
O1W H1WA 0.73(4) . ?
O1W H1WB 0.76(5) . ?
O2W H2WA 0.79(5) . ?
O2W H2WB 0.85(7) . ?
